data_7208937
loop_
_publ_author_name
'Jiang, Zhi-Qiang'
'Jiang, Gui-Yuan'
'Hou, Duan-Chuan'
'Wang, Fei'
'Zhao, Zhen'
'Zhang, Jian'

_publ_section_title
;
 Urothermal synthesis of photoluminescent lanthanide--organic frameworks
 with unusual topologies
;
_journal_issue 2
_journal_name_full CrystEngComm
_journal_page_first 315
_journal_paper_doi 10.1039/c2ce26242h
_journal_volume 15
_journal_year 2013
_chemical_formula_sum 'C45 H32 N2 O17 Yb2'
_chemical_formula_weight 1218.81
_chemical_name_systematic
;
?
;
_space_group_IT_number 14
_symmetry_cell_setting monoclinic
_symmetry_space_group_name_Hall '-P 2ybc'
_symmetry_space_group_name_H-M 'P 1 21/c 1'
_atom_sites_solution_hydrogens geom
_atom_sites_solution_primary direct
_atom_sites_solution_secondary difmap
_audit_creation_method SHELXL-97
_cell_angle_alpha 90.00
_cell_angle_beta 96.019(4)
_cell_angle_gamma 90.00
_cell_formula_units_Z 4
_cell_length_a 16.0603(5)
_cell_length_b 27.6878(11)
_cell_length_c 9.9639(5)
_cell_measurement_reflns_used 5247
_cell_measurement_temperature 293(2)
_cell_measurement_theta_max 25
_cell_measurement_theta_min 2.5229
_cell_volume 4406.3(3)
_computing_cell_refinement 'Bruker XSCANS'
_computing_data_collection 'Bruker XSCANS'
_computing_data_reduction 'Bruker SHELXTL'
_computing_molecular_graphics 'Bruker SHELXTL'
_computing_publication_material 'Bruker SHELXTL'
_computing_structure_refinement 'SHELXL-97 (Sheldrick, 1997)'
_computing_structure_solution 'SHELXS-97 (Sheldrick, 1990)'
_diffrn_ambient_temperature 293(2)
_diffrn_detector_area_resol_mean 16.2083
_diffrn_measured_fraction_theta_full 0.999
_diffrn_measured_fraction_theta_max 0.999
_diffrn_measurement_device_type 'Xcalibur, Eos'
_diffrn_measurement_method '\w scans'
_diffrn_radiation_monochromator graphite
_diffrn_radiation_source 'Enhance (Mo) X-ray Source'
_diffrn_radiation_type MoK\a
_diffrn_radiation_wavelength 0.71073
_diffrn_reflns_av_R_equivalents 0.0413
_diffrn_reflns_av_sigmaI/netI 0.1023
_diffrn_reflns_limit_h_max 7
_diffrn_reflns_limit_h_min -13
_diffrn_reflns_limit_k_max 33
_diffrn_reflns_limit_k_min -38
_diffrn_reflns_limit_l_max 20
_diffrn_reflns_limit_l_min -18
_diffrn_reflns_number 20610
_diffrn_reflns_theta_full 25.00
_diffrn_reflns_theta_max 25.00
_diffrn_reflns_theta_min 2.53
_diffrn_standards_decay_% none
_diffrn_standards_interval_count none
_diffrn_standards_interval_time none
_diffrn_standards_number none
_exptl_absorpt_coefficient_mu 4.297
_exptl_absorpt_correction_T_max 1.00000
_exptl_absorpt_correction_T_min 0.50974
_exptl_absorpt_correction_type multi-scan
_exptl_absorpt_process_details none
_exptl_crystal_colour colorless
_exptl_crystal_density_diffrn 1.837
_exptl_crystal_density_method 'not measured'
_exptl_crystal_description sheet
_exptl_crystal_F_000 2368
_exptl_crystal_size_max 0.2
_exptl_crystal_size_mid 0.2
_exptl_crystal_size_min 0.2
_refine_diff_density_max 1.425
_refine_diff_density_min -1.171
_refine_diff_density_rms 0.169
_refine_ls_extinction_method none
_refine_ls_goodness_of_fit_ref 1.078
_refine_ls_hydrogen_treatment constr
_refine_ls_matrix_type full
_refine_ls_number_parameters 590
_refine_ls_number_reflns 7746
_refine_ls_number_restraints 0
_refine_ls_restrained_S_all 1.078
_refine_ls_R_factor_all 0.0543
_refine_ls_R_factor_gt 0.0424
_refine_ls_shift/su_max 0.007
_refine_ls_shift/su_mean 0.001
_refine_ls_structure_factor_coef Fsqd
_refine_ls_weighting_details 'calc w=1/[\s^2^(Fo^2^)+(0.0500P)^2^+6.5578P] where P=(Fo^2^+2Fc^2^)/3'
_refine_ls_weighting_scheme calc
_refine_ls_wR_factor_gt 0.1039
_refine_ls_wR_factor_ref 0.1098
_reflns_number_gt 6544
_reflns_number_total 7746
_reflns_threshold_expression >2sigma(I)
_cod_data_source_file c2ce26242h.txt
_cod_data_source_block 2
_cod_original_sg_symbol_H-M P2(1)/c
_cod_database_code 7208937

loop_
_symmetry_equiv_pos_as_xyz
'x, y, z'
'-x, y+1/2, -z+1/2'
'-x, -y, -z'
'x, -y-1/2, z-1/2'

loop_
_atom_site_label
_atom_site_type_symbol
_atom_site_fract_x
_atom_site_fract_y
_atom_site_fract_z
_atom_site_U_iso_or_equiv
_atom_site_adp_type
_atom_site_occupancy
_atom_site_symmetry_multiplicity
_atom_site_calc_flag
_atom_site_refinement_flags
Yb1 Yb 0.055536(17) 0.470769(11) 0.22406(3) 0.02054(10) Uani 1 1 d .
Yb2 Yb 0.360232(17) 0.485363(11) 0.35548(3) 0.02201(11) Uani 1 1 d .
C45 C 0.2497(5) 0.5276(4) 0.8654(8) 0.054(3) Uani 1 1 d .
H45A H 0.2475 0.5008 0.9277 0.064 Uiso 1 1 calc R
H45B H 0.2148 0.5537 0.8925 0.064 Uiso 1 1 calc R
O1 O 0.1532(3) 0.41951(19) 0.3080(5) 0.0305(12) Uani 1 1 d .
O14 O 0.5643(3) 0.05275(18) 0.1158(5) 0.0314(12) Uani 1 1 d .
O3 O 0.0542(3) 0.01837(19) 0.3313(5) 0.0309(12) Uani 1 1 d .
O2 O 0.2908(3) 0.41529(18) 0.3249(5) 0.0313(12) Uani 1 1 d .
C43 C 0.2839(4) 0.5180(3) 0.6463(7) 0.0239(16) Uani 1 1 d .
C28 C 0.0580(4) 0.9055(3) 0.1919(7) 0.0223(16) Uani 1 1 d .
C7 C 0.2189(4) 0.3966(2) 0.2953(6) 0.0192(15) Uani 1 1 d .
C14 C 0.0817(4) 0.0545(3) 0.3968(7) 0.0213(15) Uani 1 1 d .
C12 C 0.1007(5) 0.0965(3) 0.1804(7) 0.0307(18) Uani 1 1 d .
H12A H 0.0710 0.0717 0.1339 0.037 Uiso 1 1 calc R
C21 C 0.1996(4) 0.5536(3) 0.1859(6) 0.0198(15) Uani 1 1 d .
O7 O 0.2605(3) 0.53010(19) 0.2391(5) 0.0313(12) Uani 1 1 d .
C18 C 0.2316(5) 0.7006(3) 0.0846(7) 0.0280(17) Uani 1 1 d .
C15 C 0.2107(4) 0.6053(2) 0.1544(6) 0.0188(14) Uani 1 1 d .
O1W O 0.1037(3) 0.5092(2) 0.4288(5) 0.0353(14) Uani 1 1 d .
H1WB H 0.1462 0.4952 0.4866 0.042 Uiso 1 1 calc R
H9C H 0.0803 0.5384 0.4518 0.042 Uiso 1 1 calc R
O4 O 0.0847(3) 0.0579(2) 0.5216(5) 0.0391(14) Uani 1 1 d .
C35 C 0.4376(4) 0.4360(3) 0.1670(7) 0.0251(16) Uani 1 1 d .
C11 C 0.1145(4) 0.0951(3) 0.3200(6) 0.0211(15) Uani 1 1 d .
C25 C 0.1093(4) 0.8650(3) 0.1480(7) 0.0262(16) Uani 1 1 d .
C8 C 0.1743(6) 0.1713(3) 0.1776(7) 0.044(2) Uani 1 1 d .
O5 O 0.2055(5) 0.2066(2) 0.1011(6) 0.073(2) Uani 1 1 d .
O10 O 0.2444(3) 0.7467(2) 0.0356(5) 0.0440(15) Uani 1 1 d .
C39 C 0.4958(4) 0.1246(3) 0.0437(6) 0.0227(15) Uani 1 1 d .
C16 C 0.1414(4) 0.6341(3) 0.1200(7) 0.0270(17) Uani 1 1 d .
H16A H 0.0880 0.6212 0.1199 0.032 Uiso 1 1 calc R
C29 C 0.4575(4) 0.3919(3) 0.0919(6) 0.0215(15) Uani 1 1 d .
C1 C 0.2148(4) 0.3458(3) 0.2468(6) 0.0215(15) Uani 1 1 d .
C13 C 0.1306(5) 0.1340(3) 0.1109(7) 0.041(2) Uani 1 1 d .
H13A H 0.1214 0.1344 0.0172 0.049 Uiso 1 1 calc R
C20 C 0.2896(4) 0.6249(3) 0.1557(7) 0.0302(17) Uani 1 1 d .
H20A H 0.3365 0.6060 0.1811 0.036 Uiso 1 1 calc R
N1 N 0.3491(4) 0.5376(3) 0.7158(7) 0.049(2) Uani 1 1 d .
H1A H 0.3938 0.5458 0.6812 0.059 Uiso 1 1 calc R
C38 C 0.4211(4) 0.1505(3) 0.0187(7) 0.0297(17) Uani 1 1 d .
H38A H 0.3707 0.1353 0.0302 0.036 Uiso 1 1 calc R
C2 C 0.2844(4) 0.3229(3) 0.2125(7) 0.0293(17) Uani 1 1 d .
H2A H 0.3355 0.3390 0.2216 0.035 Uiso 1 1 calc R
C19 C 0.2993(4) 0.6722(3) 0.1195(8) 0.0321(18) Uani 1 1 d .
H19A H 0.3529 0.6850 0.1189 0.039 Uiso 1 1 calc R
O15 O 0.4957(4) 0.2640(2) -0.1068(5) 0.0553(18) Uani 1 1 d .
C22 C 0.1981(5) 0.7854(3) 0.0749(8) 0.0328(18) Uani 1 1 d .
C41 C 0.5711(5) 0.1949(3) -0.0137(8) 0.042(2) Uani 1 1 d .
H41A H 0.6214 0.2104 -0.0239 0.050 Uiso 1 1 calc R
C30 C 0.5007(4) 0.3555(3) 0.1584(7) 0.0290(17) Uani 1 1 d .
H30A H 0.5232 0.3602 0.2473 0.035 Uiso 1 1 calc R
C37 C 0.4208(5) 0.1978(3) -0.0227(7) 0.0350(19) Uani 1 1 d .
H37A H 0.3710 0.2151 -0.0373 0.042 Uiso 1 1 calc R
N2 N 0.2248(4) 0.5127(3) 0.7265(6) 0.052(2) Uani 1 1 d .
H2B H 0.1760 0.5014 0.6998 0.062 Uiso 1 1 calc R
C31 C 0.5121(5) 0.3117(3) 0.0979(7) 0.0330(18) Uani 1 1 d .
H31A H 0.5397 0.2866 0.1464 0.040 Uiso 1 1 calc R
C27 C 0.1788(7) 0.7900(3) 0.2047(8) 0.063(3) Uani 1 1 d .
H27A H 0.1955 0.7665 0.2686 0.076 Uiso 1 1 calc R
C17 C 0.1511(5) 0.6821(3) 0.0859(7) 0.0334(18) Uani 1 1 d .
H17A H 0.1046 0.7016 0.0641 0.040 Uiso 1 1 calc R
C3 C 0.2806(6) 0.2766(3) 0.1651(8) 0.042(2) Uani 1 1 d .
H3A H 0.3287 0.2616 0.1412 0.050 Uiso 1 1 calc R
C36 C 0.4964(6) 0.2189(3) -0.0419(7) 0.037(2) Uani 1 1 d .
C24 C 0.1315(5) 0.8602(3) 0.0196(7) 0.041(2) Uani 1 1 d .
H24A H 0.1160 0.8839 -0.0441 0.049 Uiso 1 1 calc R
O12 O 0.3804(3) 0.4655(2) 0.1218(5) 0.0393(14) Uani 1 1 d .
C26 C 0.1345(7) 0.8297(3) 0.2397(8) 0.061(3) Uani 1 1 d .
H26A H 0.1212 0.8326 0.3279 0.073 Uiso 1 1 calc R
C33 C 0.4391(6) 0.3423(3) -0.1047(8) 0.046(2) Uani 1 1 d .
H33A H 0.4187 0.3380 -0.1948 0.055 Uiso 1 1 calc R
C42 C 0.4956(4) 0.0717(3) 0.0712(6) 0.0223(15) Uani 1 1 d .
C23 C 0.1756(5) 0.8213(3) -0.0165(8) 0.045(2) Uani 1 1 d .
H23A H 0.1908 0.8191 -0.1039 0.053 Uiso 1 1 calc R
C6 C 0.1398(5) 0.3214(3) 0.2318(8) 0.038(2) Uani 1 1 d .
H6A H 0.0912 0.3365 0.2535 0.045 Uiso 1 1 calc R
C5 C 0.1368(6) 0.2744(3) 0.1842(9) 0.052(3) Uani 1 1 d .
H5A H 0.0862 0.2577 0.1740 0.062 Uiso 1 1 calc R
C4 C 0.2076(6) 0.2528(3) 0.1528(8) 0.045(2) Uani 1 1 d .
C10 C 0.1572(6) 0.1330(3) 0.3845(8) 0.053(3) Uani 1 1 d .
H10A H 0.1648 0.1334 0.4783 0.063 Uiso 1 1 calc R
C32 C 0.4822(5) 0.3055(3) -0.0352(7) 0.0339(19) Uani 1 1 d .
O6 O 0.1285(3) 0.5357(2) 0.1595(5) 0.0369(13) Uani 1 1 d .
C40 C 0.5708(5) 0.1480(3) 0.0294(7) 0.0322(18) Uani 1 1 d .
H40A H 0.6212 0.1317 0.0493 0.039 Uiso 1 1 calc R
C44 C 0.3378(5) 0.5440(4) 0.8567(8) 0.055(3) Uani 1 1 d .
H44A H 0.3448 0.5776 0.8831 0.066 Uiso 1 1 calc R
H44B H 0.3772 0.5245 0.9137 0.066 Uiso 1 1 calc R
C34 C 0.4263(6) 0.3854(3) -0.0412(8) 0.046(2) Uani 1 1 d .
H34A H 0.3967 0.4102 -0.0879 0.055 Uiso 1 1 calc R
C9 C 0.1888(6) 0.1702(4) 0.3151(10) 0.059(3) Uiso 1 1 d .
H1WA H 0.2199 0.1945 0.3611 0.071 Uiso 1 1 calc R
O8 O 0.0327(3) 0.93847(18) 0.1123(4) 0.0262(11) Uani 1 1 d .
O13 O 0.4291(3) 0.04815(19) 0.0473(5) 0.0268(11) Uani 1 1 d .
O16 O 0.2758(3) 0.5086(2) 0.5226(5) 0.0328(13) Uani 1 1 d .
O9 O 0.0376(3) 0.90518(19) 0.3101(4) 0.0293(12) Uani 1 1 d .
O11 O 0.4741(3) 0.44271(18) 0.2847(4) 0.0257(11) Uani 1 1 d .

loop_
_atom_site_aniso_label
_atom_site_aniso_U_11
_atom_site_aniso_U_22
_atom_site_aniso_U_33
_atom_site_aniso_U_23
_atom_site_aniso_U_13
_atom_site_aniso_U_12
Yb1 0.02342(17) 0.01734(19) 0.02132(17) -0.00172(12) 0.00448(12) 0.00227(13)
Yb2 0.02494(17) 0.01505(19) 0.02605(18) -0.00339(13) 0.00279(13) 0.00106(13)
C45 0.041(5) 0.086(9) 0.036(5) 0.012(5) 0.007(4) -0.009(5)
O1 0.030(3) 0.028(3) 0.032(3) 0.000(2) -0.002(2) 0.007(2)
O14 0.032(3) 0.011(3) 0.049(3) 0.005(2) -0.005(2) 0.004(2)
O3 0.026(2) 0.024(3) 0.043(3) 0.005(2) 0.005(2) -0.009(2)
O2 0.031(3) 0.016(3) 0.046(3) -0.004(2) -0.002(2) -0.007(2)
C43 0.021(3) 0.025(4) 0.026(4) -0.006(3) 0.004(3) 0.006(3)
C28 0.020(3) 0.025(4) 0.021(4) 0.005(3) 0.000(3) -0.004(3)
C7 0.028(4) 0.011(4) 0.018(3) 0.004(3) -0.001(3) 0.002(3)
C14 0.014(3) 0.020(4) 0.031(4) 0.004(3) 0.008(3) 0.003(3)
C12 0.054(5) 0.019(4) 0.019(4) -0.005(3) 0.002(3) -0.011(4)
C21 0.030(4) 0.020(4) 0.010(3) -0.001(3) 0.007(3) 0.004(3)
O7 0.034(3) 0.020(3) 0.038(3) 0.006(2) -0.003(2) 0.009(2)
C18 0.050(5) 0.012(4) 0.023(4) 0.000(3) 0.011(3) 0.005(4)
C15 0.029(3) 0.013(4) 0.014(3) 0.003(3) 0.000(3) -0.002(3)
O1W 0.031(3) 0.046(4) 0.028(3) -0.019(3) 0.001(2) 0.009(3)
O4 0.053(3) 0.039(4) 0.027(3) 0.016(2) 0.017(2) 0.001(3)
C35 0.038(4) 0.015(4) 0.025(4) 0.001(3) 0.016(3) 0.002(3)
C11 0.028(3) 0.015(4) 0.021(4) -0.001(3) 0.006(3) -0.004(3)
C25 0.035(4) 0.015(4) 0.029(4) 0.002(3) 0.006(3) 0.006(3)
C8 0.099(7) 0.018(5) 0.020(4) -0.003(3) 0.028(4) -0.017(5)
O5 0.162(7) 0.020(4) 0.047(4) -0.011(3) 0.058(4) -0.035(4)
O10 0.069(4) 0.017(3) 0.051(4) 0.005(3) 0.035(3) 0.011(3)
C39 0.034(4) 0.012(4) 0.021(4) -0.004(3) -0.003(3) 0.002(3)
C16 0.024(3) 0.031(5) 0.025(4) 0.005(3) -0.004(3) 0.006(3)
C29 0.027(3) 0.017(4) 0.023(4) -0.004(3) 0.008(3) -0.002(3)
C1 0.028(3) 0.018(4) 0.019(3) 0.004(3) 0.003(3) -0.003(3)
C13 0.085(6) 0.022(5) 0.016(4) 0.000(3) 0.006(4) -0.012(4)
C20 0.025(4) 0.024(5) 0.041(4) 0.003(4) 0.003(3) 0.003(3)
N1 0.031(3) 0.082(6) 0.036(4) -0.024(4) 0.012(3) -0.021(4)
C38 0.034(4) 0.030(5) 0.025(4) -0.007(3) 0.003(3) 0.002(4)
C2 0.032(4) 0.019(4) 0.038(4) -0.003(3) 0.006(3) -0.001(3)
C19 0.028(4) 0.019(4) 0.050(5) -0.002(4) 0.008(3) -0.002(3)
O15 0.131(6) 0.010(3) 0.025(3) -0.002(2) 0.014(3) 0.009(3)
C22 0.050(5) 0.011(4) 0.040(5) -0.001(3) 0.017(4) 0.005(4)
C41 0.060(5) 0.016(5) 0.051(5) -0.005(4) 0.005(4) -0.014(4)
C30 0.041(4) 0.028(5) 0.018(4) -0.005(3) -0.001(3) 0.005(4)
C37 0.053(5) 0.024(5) 0.027(4) -0.008(3) 0.000(4) 0.016(4)
N2 0.034(4) 0.096(7) 0.026(4) -0.013(4) 0.009(3) -0.035(4)
C31 0.045(4) 0.020(4) 0.033(4) 0.000(3) 0.001(3) 0.009(4)
C27 0.126(9) 0.035(6) 0.030(5) 0.015(4) 0.016(5) 0.044(6)
C17 0.043(4) 0.027(5) 0.031(4) 0.004(3) 0.005(3) 0.012(4)
C3 0.070(6) 0.016(5) 0.044(5) 0.000(4) 0.029(4) 0.002(4)
C36 0.086(6) 0.010(4) 0.016(4) -0.005(3) 0.001(4) 0.005(4)
C24 0.075(6) 0.022(5) 0.027(4) 0.014(3) 0.014(4) 0.021(4)
O12 0.061(3) 0.031(3) 0.026(3) 0.000(2) 0.004(3) 0.023(3)
C26 0.123(8) 0.039(6) 0.024(4) 0.008(4) 0.026(5) 0.045(6)
C33 0.086(6) 0.028(5) 0.021(4) -0.006(4) -0.002(4) 0.016(5)
C42 0.032(4) 0.016(4) 0.019(3) -0.005(3) 0.004(3) 0.002(3)
C23 0.074(6) 0.035(5) 0.028(4) 0.012(4) 0.022(4) 0.019(5)
C6 0.035(4) 0.036(5) 0.044(5) -0.004(4) 0.010(4) -0.013(4)
C5 0.062(6) 0.044(6) 0.051(6) -0.009(5) 0.012(5) -0.036(5)
C4 0.095(7) 0.018(5) 0.027(4) -0.003(3) 0.029(4) -0.014(5)
C10 0.100(7) 0.042(6) 0.017(4) -0.006(4) 0.011(4) -0.036(6)
C32 0.063(5) 0.015(4) 0.025(4) -0.004(3) 0.014(4) 0.000(4)
O6 0.036(3) 0.028(3) 0.045(3) 0.014(3) -0.001(2) -0.012(3)
C40 0.036(4) 0.017(4) 0.042(5) 0.002(3) -0.005(3) -0.005(3)
C44 0.052(5) 0.082(8) 0.028(5) -0.009(5) -0.004(4) -0.017(6)
C34 0.078(6) 0.030(5) 0.028(4) 0.008(4) 0.005(4) 0.016(5)
O8 0.031(2) 0.025(3) 0.023(3) 0.010(2) 0.008(2) 0.006(2)
O13 0.028(2) 0.025(3) 0.027(3) 0.000(2) 0.002(2) -0.004(2)
O16 0.023(2) 0.052(4) 0.024(3) -0.015(2) 0.003(2) 0.004(2)
O9 0.044(3) 0.029(3) 0.016(2) 0.008(2) 0.011(2) 0.019(3)
O11 0.023(2) 0.030(3) 0.025(3) -0.008(2) 0.006(2) 0.000(2)

loop_
_atom_type_symbol
_atom_type_description
_atom_type_scat_dispersion_real
_atom_type_scat_dispersion_imag
_atom_type_scat_source
C C 0.0033 0.0016 'International Tables Vol C Tables 4.2.6.8 and 6.1.1.4'
H H 0.0000 0.0000 'International Tables Vol C Tables 4.2.6.8 and 6.1.1.4'
N N 0.0061 0.0033 'International Tables Vol C Tables 4.2.6.8 and 6.1.1.4'
O O 0.0106 0.0060 'International Tables Vol C Tables 4.2.6.8 and 6.1.1.4'
Yb Yb -0.3850 5.5486 'International Tables Vol C Tables 4.2.6.8 and 6.1.1.4'

loop_
_geom_angle_atom_site_label_1
_geom_angle_atom_site_label_2
_geom_angle_atom_site_label_3
_geom_angle
_geom_angle_site_symmetry_1
_geom_angle_site_symmetry_3
O1 Yb1 O3 170.31(18) . 2
O1 Yb1 O4 84.69(19) . 4_565
O3 Yb1 O4 102.67(19) 2 4_565
O1 Yb1 O6 104.36(18) . .
O3 Yb1 O6 83.09(19) 2 .
O4 Yb1 O6 82.2(2) 4_565 .
O1 Yb1 O9 88.54(18) . 2_545
O3 Yb1 O9 86.91(18) 2 2_545
O4 Yb1 O9 77.81(17) 4_565 2_545
O6 Yb1 O9 155.05(17) . 2_545
O1 Yb1 O1W 78.87(18) . .
O3 Yb1 O1W 97.30(18) 2 .
O4 Yb1 O1W 148.18(18) 4_565 .
O6 Yb1 O1W 75.88(19) . .
O9 Yb1 O1W 128.23(17) 2_545 .
O1 Yb1 O8 87.19(17) . 2_545
O3 Yb1 O8 83.22(18) 2 2_545
O4 Yb1 O8 131.06(18) 4_565 2_545
O6 Yb1 O8 146.20(19) . 2_545
O9 Yb1 O8 53.78(15) 2_545 2_545
O1W Yb1 O8 75.42(17) . 2_545
O1 Yb1 C28 85.98(19) . 2_545
O3 Yb1 C28 86.09(19) 2 2_545
O4 Yb1 C28 104.3(2) 4_565 2_545
O6 Yb1 C28 168.4(2) . 2_545
O9 Yb1 C28 26.95(17) 2_545 2_545
O1W Yb1 C28 101.56(19) . 2_545
O8 Yb1 C28 26.91(17) 2_545 2_545
O14 Yb2 O2 176.81(17) 2_655 .
O14 Yb2 O7 87.33(18) 2_655 .
O2 Yb2 O7 95.11(18) . .
O14 Yb2 O13 91.35(18) 2_655 4_566
O2 Yb2 O13 87.30(18) . 4_566
O7 Yb2 O13 154.80(18) . 4_566
O14 Yb2 O16 91.54(19) 2_655 .
O2 Yb2 O16 90.99(18) . .
O7 Yb2 O16 77.38(18) . .
O13 Yb2 O16 77.50(17) 4_566 .
O14 Yb2 O11 91.66(17) 2_655 .
O2 Yb2 O11 85.19(17) . .
O7 Yb2 O11 131.15(17) . .
O13 Yb2 O11 74.04(16) 4_566 .
O16 Yb2 O11 151.42(17) . .
O14 Yb2 O12 100.68(19) 2_655 .
O2 Yb2 O12 77.89(19) . .
O7 Yb2 O12 77.96(18) . .
O13 Yb2 O12 126.87(17) 4_566 .
O16 Yb2 O12 151.84(17) . .
O11 Yb2 O12 54.26(16) . .
O14 Yb2 C35 103.1(2) 2_655 .
O2 Yb2 C35 74.3(2) . .
O7 Yb2 C35 105.8(2) . .
O13 Yb2 C35 98.99(19) 4_566 .
O16 Yb2 C35 165.1(2) . .
O11 Yb2 C35 27.70(18) . .
O12 Yb2 C35 27.90(18) . .
N2 C45 C44 101.4(6) . .
C7 O1 Yb1 149.3(4) . .
C42 O14 Yb2 147.1(5) . 2_645
C14 O3 Yb1 146.3(4) . 2_545
C7 O2 Yb2 144.1(5) . .
O16 C43 N1 126.8(6) . .
O16 C43 N2 124.8(6) . .
N1 C43 N2 108.2(6) . .
O8 C28 O9 120.2(7) . .
O8 C28 C25 121.2(6) . .
O9 C28 C25 118.6(6) . .
O8 C28 Yb1 62.2(4) . 2
O9 C28 Yb1 58.3(3) . 2
C25 C28 Yb1 171.6(5) . 2
O1 C7 O2 121.7(6) . .
O1 C7 C1 120.4(6) . .
O2 C7 C1 117.9(6) . .
O4 C14 O3 123.8(7) . .
O4 C14 C11 118.7(7) . .
O3 C14 C11 117.4(6) . .
C13 C12 C11 120.3(7) . .
O6 C21 O7 122.9(7) . .
O6 C21 C15 117.8(6) . .
O7 C21 C15 119.2(6) . .
C21 O7 Yb2 172.9(5) . .
C19 C18 O10 118.6(7) . .
C19 C18 C17 120.3(7) . .
O10 C18 C17 120.9(7) . .
C20 C15 C16 119.4(7) . .
C20 C15 C21 120.6(6) . .
C16 C15 C21 120.0(6) . .
C14 O4 Yb1 151.2(5) . 4_566
O11 C35 O12 118.6(6) . .
O11 C35 C29 118.9(6) . .
O12 C35 C29 122.3(6) . .
O11 C35 Yb2 59.3(3) . .
O12 C35 Yb2 63.8(3) . .
C29 C35 Yb2 153.8(5) . .
C10 C11 C12 117.8(7) . .
C10 C11 C14 121.5(6) . .
C12 C11 C14 120.7(6) . .
C26 C25 C24 117.7(7) . .
C26 C25 C28 118.5(6) . .
C24 C25 C28 123.8(7) . .
C9 C8 O5 122.8(8) . .
C9 C8 C13 119.4(8) . .
O5 C8 C13 117.7(7) . .
C8 O5 C4 116.8(6) . .
C22 O10 C18 120.5(6) . .
C40 C39 C38 118.7(7) . .
C40 C39 C42 119.8(6) . .
C38 C39 C42 121.2(6) . .
C15 C16 C17 120.4(7) . .
C30 C29 C34 119.2(7) . .
C30 C29 C35 119.5(6) . .
C34 C29 C35 121.1(7) . .
C2 C1 C6 118.7(7) . .
C2 C1 C7 120.9(6) . .
C6 C1 C7 120.4(6) . .
C12 C13 C8 120.9(7) . .
C19 C20 C15 120.2(7) . .
C43 N1 C44 112.9(6) . .
C37 C38 C39 121.3(7) . .
C1 C2 C3 121.0(7) . .
C18 C19 C20 120.7(7) . .
C32 O15 C36 119.7(6) . .
C27 C22 C23 119.4(7) . .
C27 C22 O10 121.5(7) . .
C23 C22 O10 119.0(7) . .
C40 C41 C36 119.5(8) . .
C29 C30 C31 121.8(7) . .
C38 C37 C36 118.1(7) . .
C43 N2 C45 113.8(6) . .
C30 C31 C32 119.0(7) . .
C22 C27 C26 119.3(8) . .
C16 C17 C18 119.0(7) . .
C4 C3 C2 120.0(8) . .
C41 C36 C37 121.9(7) . .
C41 C36 O15 119.3(8) . .
C37 C36 O15 118.4(8) . .
C23 C24 C25 121.3(7) . .
C35 O12 Yb2 88.3(4) . .
C25 C26 C27 121.8(8) . .
C32 C33 C34 120.1(7) . .
O13 C42 O14 123.1(7) . .
O13 C42 C39 119.7(6) . .
O14 C42 C39 117.2(6) . .
C24 C23 C22 120.5(7) . .
C1 C6 C5 119.7(8) . .
C4 C5 C6 119.8(8) . .
C3 C4 C5 120.8(8) . .
C3 C4 O5 118.5(8) . .
C5 C4 O5 120.7(9) . .
C9 C10 C11 122.1(8) . .
C33 C32 C31 120.0(7) . .
C33 C32 O15 117.0(7) . .
C31 C32 O15 123.0(7) . .
C21 O6 Yb1 137.8(5) . .
C41 C40 C39 120.5(7) . .
N1 C44 C45 103.6(6) . .
C29 C34 C33 119.9(8) . .
C10 C9 C8 119.4(9) . .
C28 O8 Yb1 90.9(4) . 2
C42 O13 Yb2 133.9(4) . 4_565
C43 O16 Yb2 138.4(4) . .
C28 O9 Yb1 94.8(4) . 2
C35 O11 Yb2 93.0(4) . .

loop_
_geom_bond_atom_site_label_1
_geom_bond_atom_site_label_2
_geom_bond_distance
_geom_bond_site_symmetry_2
Yb1 O1 2.214(5) .
Yb1 O3 2.224(5) 2
Yb1 O4 2.261(5) 4_565
Yb1 O6 2.275(5) .
Yb1 O9 2.355(5) 2_545
Yb1 O1W 2.358(5) .
Yb1 O8 2.440(4) 2_545
Yb1 C28 2.759(7) 2_545
Yb2 O14 2.227(5) 2_655
Yb2 O2 2.243(5) .
Yb2 O7 2.248(5) .
Yb2 O13 2.301(5) 4_566
Yb2 O16 2.344(4) .
Yb2 O11 2.347(4) .
Yb2 O12 2.446(5) .
Yb2 C35 2.725(7) .
C45 N2 1.459(11) .
C45 C44 1.498(11) .
O1 C7 1.248(7) .
O14 C42 1.260(8) .
O14 Yb2 2.227(5) 2_645
O3 C14 1.250(8) .
O3 Yb1 2.224(5) 2_545
O2 C7 1.272(7) .
C43 O16 1.254(8) .
C43 N1 1.311(9) .
C43 N2 1.311(9) .
C28 O8 1.249(8) .
C28 O9 1.255(8) .
C28 C25 1.484(10) .
C28 Yb1 2.759(7) 2
C7 C1 1.487(10) .
C14 O4 1.243(8) .
C14 C11 1.486(9) .
C12 C13 1.362(10) .
C12 C11 1.386(9) .
C21 O6 1.247(8) .
C21 O7 1.246(8) .
C21 C15 1.481(9) .
C18 C19 1.357(10) .
C18 O10 1.390(9) .
C18 C17 1.392(10) .
C15 C20 1.378(9) .
C15 C16 1.382(9) .
O4 Yb1 2.261(5) 4_566
C35 O11 1.269(8) .
C35 O12 1.276(8) .
C35 C29 1.484(9) .
C11 C10 1.377(10) .
C25 C26 1.371(11) .
C25 C24 1.371(10) .
C8 C9 1.366(11) .
C8 O5 1.367(9) .
C8 C13 1.381(11) .
O5 C4 1.377(10) .
O10 C22 1.382(9) .
C39 C40 1.388(10) .
C39 C38 1.396(10) .
C39 C42 1.489(9) .
C16 C17 1.384(10) .
C29 C30 1.357(10) .
C29 C34 1.379(10) .
C1 C2 1.359(9) .
C1 C6 1.375(9) .
C20 C19 1.373(10) .
N1 C44 1.445(10) .
C38 C37 1.374(11) .
C2 C3 1.366(11) .
O15 C32 1.382(9) .
O15 C36 1.403(9) .
C22 C27 1.367(11) .
C22 C23 1.372(11) .
C41 C40 1.367(11) .
C41 C36 1.375(11) .
C30 C31 1.375(10) .
C37 C36 1.380(11) .
C31 C32 1.373(10) .
C27 C26 1.374(11) .
C3 C4 1.340(12) .
C24 C23 1.357(11) .
C33 C32 1.377(11) .
C33 C34 1.378(11) .
C42 O13 1.254(8) .
C6 C5 1.386(12) .
C5 C4 1.350(12) .
C10 C9 1.366(12) .
O8 Yb1 2.440(4) 2
O13 Yb2 2.301(5) 4_565
O9 Yb1 2.355(5) 2
